data_2310083
loop_
_publ_author_name
'Royan, J.'
'Hall, O.E.'

_publ_section_title
;
 The structure of Au2 Mn
;
_journal_name_full 'Acta Crystallographica (1,1948-23,1967)'
_journal_page_first 607
_journal_page_last 608
_journal_paper_doi 10.1107/S0365110X59001761
_journal_volume 12
_journal_year 1959
_chemical_formula_sum 'Au2 Mn'
_space_group_IT_number 139
_symmetry_space_group_name_Hall '-I 4 2'
_symmetry_space_group_name_H-M 'I 4/m m m'
_cell_angle_alpha 90
_cell_angle_beta 90
_cell_angle_gamma 90
_cell_formula_units_Z 2
_cell_length_a 3.363
_cell_length_b 3.363
_cell_length_c 8.592
_cell_volume 97.174
_citation_journal_id_ASTM ACCRA9
_cod_data_source_file gold_534.cif
_cod_data_source_block Au2Mn1
_cod_original_cell_volume 97.17353
_cod_original_formula_sum 'Au2 Mn1'
_cod_database_code 2310083

loop_
_symmetry_equiv_pos_as_xyz
x,y,z
-y,x,z
-x,-y,z
y,-x,z
x,-y,-z
y,x,-z
-x,y,-z
-y,-x,-z
-x,-y,-z
y,-x,-z
x,y,-z
-y,x,-z
-x,y,z
-y,-x,z
x,-y,z
y,x,z
x+1/2,y+1/2,z+1/2
-y+1/2,x+1/2,z+1/2
-x+1/2,-y+1/2,z+1/2
y+1/2,-x+1/2,z+1/2
x+1/2,-y+1/2,-z+1/2
y+1/2,x+1/2,-z+1/2
-x+1/2,y+1/2,-z+1/2
-y+1/2,-x+1/2,-z+1/2
-x+1/2,-y+1/2,-z+1/2
y+1/2,-x+1/2,-z+1/2
x+1/2,y+1/2,-z+1/2
-y+1/2,x+1/2,-z+1/2
-x+1/2,y+1/2,z+1/2
-y+1/2,-x+1/2,z+1/2
x+1/2,-y+1/2,z+1/2
y+1/2,x+1/2,z+1/2

loop_
_atom_site_label
_atom_site_type_symbol
_atom_site_fract_x
_atom_site_fract_y
_atom_site_fract_z
_atom_site_occupancy
_atom_site_U_iso_or_equiv
Mn1 Mn 0 0 0 1 0.0
Au1 Au 0 0 0.35 1 0.0
